data_4111296
loop_
_publ_author_name
'Nicolas Giuseppone'
'Jean-Louis Schmitt'
'Jean-Marie Lehn'

_publ_section_title
;
 Driven Evolution of a Constitutional Dynamic Library of Molecular Helices
 Toward the Selective Generation of [2 x 2] Gridlike Arrays under the
 Pressure of Metal Ion Coordination
;
_journal_name_full 'Journal of the American Chemical Society'
_journal_page_first 16748
_journal_page_last 16763
_journal_paper_doi 10.1021/ja0666452
_journal_volume 128
_journal_year 2006
_chemical_formula_moiety 'C60 H66 Cl6 N16 O10'
_chemical_formula_sum 'C60 H66 Cl6 N16 O10'
_chemical_formula_weight 1384.01
_chemical_name_systematic ' ?'
_space_group_IT_number 2
_symmetry_cell_setting triclinic
_symmetry_space_group_name_Hall '-P 1'
_symmetry_space_group_name_H-M 'P -1'
_cell_angle_alpha 87.837(5)
_cell_angle_beta 74.861(5)
_cell_angle_gamma 75.625(5)
_cell_formula_units_Z 2
_cell_length_a 14.0332(3)
_cell_length_b 15.6497(3)
_cell_length_c 16.0239(4)
_cell_measurement_temperature 173
_cell_volume 3289.23(17)
_computing_publication_material CIFGEN_IN_OpenMoleN_(_1997)
_computing_structure_refinement LSFM_OpenMoleN_(_1997)
_computing_structure_solution direct_methods_(SIR,_Burla_et_al.,_1989)
_diffrn_ambient_temperature 173
_diffrn_measured_fraction_theta_full 0.988
_diffrn_measured_fraction_theta_max 0.988
_diffrn_measurement_details
;
  27295 reflections were collected using program Collect
 ("Collect" Data collection software, Nonius B.V., 1998)
 The conditions were as follow : crystal to detector distance =  36. mm.
 Scan angle =  1.6 deg 1 scans of   90 sec per frame.
 Data collection was divided into  2 set(s)
 with the following starting angles and number of frames :

 Set 1 Theta =    8.80 Omega =    0.00 Kappa =    0.00  114 frames
 Set 2 Theta =   -8.50 Kappa = -167.00 Phi   =    0.00   23 frames
 Friedel pairs were averaged. Internal R = 0.05
;
_diffrn_measurement_device_type KappaCCD
_diffrn_measurement_method '\p scans'
_diffrn_radiation_monochromator graphite
_diffrn_radiation_type Mo-K\a
_diffrn_radiation_wavelength 0.71073
_diffrn_reflns_av_R_equivalents 0.050
_diffrn_reflns_av_sigmaI/netI 0.333
_diffrn_reflns_limit_h_max 19
_diffrn_reflns_limit_h_min -19
_diffrn_reflns_limit_k_max 21
_diffrn_reflns_limit_k_min -19
_diffrn_reflns_limit_l_max 22
_diffrn_reflns_limit_l_min -22
_diffrn_reflns_number 27295
_diffrn_reflns_theta_full 30.05
_diffrn_reflns_theta_max 30.05
_diffrn_reflns_theta_min 2.5
_diffrn_source xray_tube
_diffrn_standards_decay_% 0
_exptl_absorpt_coefficient_mu 0.331
_exptl_absorpt_correction_type none
_exptl_crystal_colour yellow
_exptl_crystal_density_diffrn 1.40
_exptl_crystal_density_method none
_exptl_crystal_description prism
_exptl_crystal_F_000 1440
_exptl_crystal_size_max 0.20
_exptl_crystal_size_mid 0.10
_exptl_crystal_size_min 0.10
_refine_diff_density_max 0.776
_refine_diff_density_min -0.764
_refine_ls_extinction_method none
_refine_ls_goodness_of_fit_all 1.285
_refine_ls_goodness_of_fit_ref 1.068
_refine_ls_hydrogen_treatment noref
_refine_ls_matrix_type full
_refine_ls_number_constraints 0
_refine_ls_number_parameters 829
_refine_ls_number_reflns 10961
_refine_ls_number_restraints 0
_refine_ls_R_factor_all 0.165
_refine_ls_R_factor_gt 0.093
_refine_ls_shift/esd_mean 0.002
_refine_ls_shift/su_max 0.016
_refine_ls_structure_factor_coef F
_refine_ls_weighting_scheme sigma
_refine_ls_wR_factor_all 0.228
_refine_ls_wR_factor_ref 0.124
_reflns_number_gt 10961
_reflns_number_total 19044
_reflns_threshold_expression >3.0\s(I)
_cod_data_source_file ja0666452si20061005_010428.cif
_cod_data_source_block st1490
_cod_original_cell_volume 3289.2(1)
_cod_database_code 4111296

loop_
_symmetry_equiv_pos_as_xyz
x,y,z
-x,-y,-z

loop_
_atom_site_label
_atom_site_fract_x
_atom_site_fract_y
_atom_site_fract_z
_atom_site_U_iso_or_equiv
_atom_site_adp_type
_atom_site_calc_flag
_atom_site_calc_attached_atom
_atom_site_type_symbol
N1 0.1959(3) -0.0208(3) -0.1758(3) 0.030(2) Uani ? ? n
C1 0.2303(4) 0.0439(4) -0.1509(3) 0.037(2) Uani ? ? C
C2 0.2315(4) 0.1214(3) -0.1953(3) 0.035(2) Uani ? ? C
C3 0.1983(4) 0.1318(3) -0.2689(4) 0.034(2) Uani ? ? C
C4 0.1634(3) 0.0657(3) -0.2968(3) 0.028(2) Uani ? ? C
C5 0.1627(3) -0.0096(3) -0.2482(3) 0.023(2) Uani ? ? C
C6 0.1279(4) -0.0834(3) -0.2716(3) 0.027(2) Uani ? ? C
N2 0.1043(3) -0.0867(2) -0.3429(2) 0.024(2) Uani ? ? n
N3 0.0672(3) -0.1544(2) -0.3598(2) 0.024(2) Uani ? ? n
C7 0.0456(4) -0.2197(3) -0.2951(3) 0.031(2) Uani ? ? C
C8 0.0549(3) -0.1599(3) -0.4424(3) 0.023(2) Uani ? ? C
N4 0.0135(3) -0.2253(2) -0.4569(2) 0.025(2) Uani ? ? n
C9 0.0044(3) -0.2309(3) -0.5372(3) 0.023(2) Uani ? ? C
C10 -0.0446(3) -0.3007(3) -0.5557(3) 0.024(2) Uani ? ? C
C11 -0.0866(3) -0.3511(3) -0.4883(3) 0.024(2) Uani ? ? C
C12 -0.1361(3) -0.4120(3) -0.5059(3) 0.025(2) Uani ? ? C
C13 -0.1455(3) -0.4217(3) -0.5893(3) 0.026(2) Uani ? ? C
C14 -0.1013(3) -0.3727(3) -0.6564(3) 0.028(2) Uani ? ? C
C15 -0.0505(3) -0.3123(3) -0.6390(3) 0.027(2) Uani ? ? C
O1 -0.1808(3) -0.4644(2) -0.4461(2) 0.039(2) Uani ? ? O
C16 -0.1467(4) -0.4799(3) -0.3694(3) 0.032(2) Uani ? ? C
O2 -0.1997(2) -0.4788(2) -0.6057(2) 0.034(2) Uani ? ? O
C17 -0.1374(4) -0.5671(4) -0.6267(4) 0.044(3) Uani ? ? C
O3 -0.1122(3) -0.3898(2) -0.7359(2) 0.042(2) Uani ? ? O
C18 -0.0456(5) -0.3629(4) -0.8091(4) 0.044(3) Uani ? ? C
N5 0.0336(3) -0.1815(2) -0.6037(2) 0.023(2) Uani ? ? n
C19 0.0746(3) -0.1172(3) -0.5868(3) 0.022(2) Uani ? ? C
C20 0.0847(3) -0.1012(3) -0.5049(3) 0.023(2) Uani ? ? C
N6 0.1099(3) -0.0686(2) -0.6576(2) 0.025(2) Uani ? ? n
C21 0.1089(4) -0.0898(3) -0.7443(3) 0.030(2) Uani ? ? C
N7 0.1500(3) -0.0025(2) -0.6412(2) 0.023(2) Uani ? ? n
C22 0.1766(3) 0.0487(3) -0.7027(3) 0.024(2) Uani ? ? C
C23 0.2204(3) 0.1202(3) -0.6852(3) 0.022(2) Uani ? ? C
N8 0.2209(3) 0.1830(2) -0.7449(2) 0.023(2) Uani ? ? n
C24 0.2619(3) 0.2484(3) -0.7327(3) 0.021(2) Uani ? ? C
C25 0.2640(3) 0.3183(3) -0.7989(3) 0.023(2) Uani ? ? C
C26 0.1847(4) 0.3428(3) -0.8389(3) 0.030(2) Uani ? ? C
C27 0.1832(4) 0.4120(3) -0.8960(3) 0.036(2) Uani ? ? C
C28 0.2630(4) 0.4539(3) -0.9158(3) 0.042(2) Uani ? ? C
C29 0.3432(4) 0.4264(3) -0.8780(3) 0.036(2) Uani ? ? C
C30 0.3426(4) 0.3600(3) -0.8175(3) 0.029(2) Uani ? ? C
O4 0.1081(3) 0.4434(3) -0.9371(2) 0.051(2) Uani ? ? O
C31 0.0290(5) 0.3990(5) -0.9233(4) 0.064(3) Uani ? ? C
O5 0.2632(4) 0.5200(3) -0.9745(3) 0.076(2) Uani ? ? O
C32 0.2427(6) 0.6066(4) -0.9391(6) 0.074(4) Uani ? ? C
O6 0.4204(3) 0.4689(2) -0.9048(3) 0.053(2) Uani ? ? O
C33 0.5090(4) 0.4378(4) -0.8736(5) 0.051(3) Uani ? ? C
N9 0.3007(3) 0.2581(2) -0.6672(2) 0.025(2) Uani ? ? n
C34 0.2990(3) 0.1943(3) -0.6075(3) 0.022(2) Uani ? ? C
C35 0.2594(3) 0.1230(3) -0.6149(3) 0.024(2) Uani ? ? C
C36 0.3412(3) 0.2083(3) -0.5355(3) 0.025(2) Uani ? ? C
N10 0.3626(3) 0.1443(2) -0.4857(2) 0.023(2) Uani ? ? n
N11 0.4011(3) 0.1596(2) -0.4197(2) 0.027(2) Uani ? ? n
C37 0.4013(4) 0.2488(3) -0.3961(3) 0.031(2) Uani ? ? C
C38 0.4317(3) 0.0870(3) -0.3712(3) 0.023(2) Uani ? ? C
N12 0.4703(3) 0.1029(2) -0.3075(2) 0.026(2) Uani ? ? n
C39 0.4949(3) 0.0347(3) -0.2577(3) 0.022(2) Uani ? ? C
C40 0.5425(3) 0.0529(3) -0.1889(3) 0.026(2) Uani ? ? C
C41 0.5858(4) -0.0157(3) -0.1421(3) 0.028(2) Uani ? ? C
C42 0.6371(4) 0.0023(3) -0.0832(3) 0.029(2) Uani ? ? C
C43 0.6477(3) 0.0867(3) -0.0733(3) 0.029(2) Uani ? ? C
C44 0.6001(4) 0.1565(3) -0.1180(3) 0.035(2) Uani ? ? C
C45 0.5478(4) 0.1390(3) -0.1755(3) 0.033(2) Uani ? ? C
O7 0.6828(3) -0.0593(2) -0.0338(2) 0.041(2) Uani ? ? O
C46 0.6607(5) -0.1434(4) -0.0299(3) 0.042(3) Uani ? ? C
O8 0.7048(3) 0.1024(3) -0.0201(2) 0.038(2) Uani ? ? O
C47 0.6452(5) 0.1427(4) 0.0612(4) 0.052(3) Uani ? ? C
O9 0.6120(3) 0.2375(3) -0.1022(3) 0.052(2) Uani ? ? O
C48 0.5423(6) 0.3119(4) -0.1242(5) 0.072(4) Uani ? ? C
N13 0.4820(3) -0.0456(3) -0.2643(2) 0.026(2) Uani ? ? n
C49 0.4440(3) -0.0602(3) -0.3299(3) 0.022(2) Uani ? ? C
C50 0.4197(3) 0.0045(3) -0.3885(3) 0.026(2) Uani ? ? C
N14 0.4277(3) -0.1435(2) -0.3361(2) 0.028(2) Uani ? ? n
C51 0.4380(4) -0.2098(3) -0.2711(3) 0.036(2) Uani ? ? C
N15 0.3929(3) -0.1575(3) -0.4053(3) 0.026(2) Uani ? ? n
C52 0.3659(4) -0.2285(3) -0.4107(3) 0.033(2) Uani ? ? C
C53 0.3337(4) -0.2453(3) -0.4882(3) 0.030(2) Uani ? ? C
C54 0.3397(4) -0.1900(3) -0.5586(3) 0.034(2) Uani ? ? C
C55 0.3144(4) -0.2141(4) -0.6295(4) 0.041(3) Uani ? ? C
C56 0.2801(4) -0.2899(4) -0.6285(4) 0.049(3) Uani ? ? C
C57 0.2732(5) -0.3388(4) -0.5550(4) 0.054(3) Uani ? ? C
N16 0.3006(4) -0.3191(3) -0.4855(3) 0.045(2) Uani ? ? n
O10 0.4174(5) 0.4100(5) 0.3740(7) 0.119(6) Uani ? ? O
C58 0.4398(7) 0.4429(6) 0.4450(8) 0.083(6) Uani ? ? C
C59 0.2984(6) 0.4615(6) 0.7638(5) 0.077(4) Uani ? ? C
CL1 0.2789(2) 0.3946(3) 0.8533(2) 0.145(2) Uani ? ? Cl
CL2 0.4278(2) 0.4297(1) 0.7068(2) 0.082(1) Uani ? ? Cl
CL3 0.2673(2) 0.5730(2) 0.7953(2) 0.151(2) Uani ? ? Cl
C60 0.9376(5) 0.1375(4) 0.0328(4) 0.041(3) Uani ? ? C
CL4 0.9538(1) 0.1486(1) -0.0791(1) 0.0595(9) Uani ? ? Cl
CL5 0.8752(1) 0.2408(1) 0.0863(1) 0.0502(7) Uani ? ? Cl
CL6 1.0569(1) 0.0977(1) 0.0555(1) 0.061(1) Uani ? ? Cl
H1 0.2550 0.0363 -0.1005 0.0459 Uiso calc C1 H
H2 0.2549 0.1666 -0.1750 0.0449 Uiso calc C2 H
H3 0.1993 0.1842 -0.3007 0.0446 Uiso calc C3 H
H4 0.1404 0.0717 -0.3479 0.0367 Uiso calc C4 H
H5 0.1226 -0.1303 -0.2327 0.0349 Uiso calc C6 H
H6 0.0203 -0.2619 -0.3182 0.0401 Uiso calc C7 H
H7 0.1063 -0.2485 -0.2796 0.0401 Uiso calc C7 H
H8 -0.0040 -0.1912 -0.2453 0.0401 Uiso calc C7 H
H9 -0.0812 -0.3435 -0.4314 0.0311 Uiso calc C11 H
H10 -0.1830 -0.5170 -0.3331 0.0418 Uiso calc C16 H
H11 -0.0759 -0.5077 -0.3841 0.0418 Uiso calc C16 H
H12 -0.1583 -0.4253 -0.3398 0.0418 Uiso calc C16 H
H13 -0.1777 -0.6040 -0.6375 0.0586 Uiso calc C17 H
H14 -0.0835 -0.5666 -0.6768 0.0586 Uiso calc C17 H
H15 -0.1099 -0.5890 -0.5796 0.0586 Uiso calc C17 H
H16 -0.0605 -0.3783 -0.8603 0.0632 Uiso calc C18 H
H17 -0.0546 -0.3009 -0.8058 0.0632 Uiso calc C18 H
H18 0.0229 -0.3917 -0.8104 0.0632 Uiso calc C18 H
H19 -0.0199 -0.2791 -0.6844 0.0341 Uiso calc C15 H
H20 0.1101 -0.0535 -0.4928 0.0296 Uiso calc C20 H
H21 0.0779 -0.1376 -0.7429 0.0386 Uiso calc C21 H
H22 0.0712 -0.0398 -0.7673 0.0386 Uiso calc C21 H
H23 0.1768 -0.1059 -0.7797 0.0386 Uiso calc C21 H
H24 0.1681 0.0406 -0.7585 0.0312 Uiso calc C22 H
H25 0.1320 0.3124 -0.8274 0.0387 Uiso calc C26 H
H26 -0.0184 0.4266 -0.9549 0.0775 Uiso calc C31 H
H27 0.0571 0.3391 -0.9423 0.0775 Uiso calc C31 H
H28 -0.0046 0.4016 -0.8634 0.0775 Uiso calc C31 H
H29 0.2444 0.6477 -0.9843 0.1083 Uiso calc C32 H
H30 0.1772 0.6206 -0.8994 0.1083 Uiso calc C32 H
H31 0.2927 0.6095 -0.9099 0.1083 Uiso calc C32 H
H32 0.5564 0.4723 -0.8965 0.0670 Uiso calc C33 H
H33 0.4904 0.4427 -0.8123 0.0670 Uiso calc C33 H
H34 0.5393 0.3778 -0.8914 0.0670 Uiso calc C33 H
H35 0.3959 0.3436 -0.7893 0.0375 Uiso calc C30 H
H36 0.2591 0.0779 -0.5734 0.0311 Uiso calc C35 H
H37 0.3524 0.2642 -0.5260 0.0327 Uiso calc C36 H
H38 0.4310 0.2465 -0.3489 0.0405 Uiso calc C37 H
H39 0.4398 0.2738 -0.4442 0.0405 Uiso calc C37 H
H40 0.3333 0.2840 -0.3800 0.0405 Uiso calc C37 H
H41 0.5806 -0.0741 -0.1499 0.0365 Uiso calc C41 H
H42 0.6966 -0.1803 0.0061 0.0556 Uiso calc C46 H
H43 0.5895 -0.1367 -0.0067 0.0556 Uiso calc C46 H
H44 0.6810 -0.1694 -0.0864 0.0556 Uiso calc C46 H
H45 0.6889 0.1516 0.0946 0.0665 Uiso calc C47 H
H46 0.6027 0.1979 0.0522 0.0665 Uiso calc C47 H
H47 0.6042 0.1054 0.0911 0.0665 Uiso calc C47 H
H48 0.5580 0.3644 -0.1104 0.0956 Uiso calc C48 H
H49 0.5475 0.3093 -0.1844 0.0956 Uiso calc C48 H
H50 0.4749 0.3118 -0.0926 0.0956 Uiso calc C48 H
H51 0.5155 0.1859 -0.2057 0.0421 Uiso calc C45 H
H52 0.3967 -0.0070 -0.4367 0.0341 Uiso calc C50 H
H53 0.4630 -0.1890 -0.2281 0.0453 Uiso calc C51 H
H54 0.3735 -0.2211 -0.2450 0.0453 Uiso calc C51 H
H55 0.4844 -0.2627 -0.2975 0.0453 Uiso calc C51 H
H56 0.3663 -0.2699 -0.3659 0.0416 Uiso calc C52 H
H57 0.3607 -0.1370 -0.5573 0.0450 Uiso calc C54 H
H58 0.3204 -0.1789 -0.6793 0.0590 Uiso calc C55 H
H59 0.2618 -0.3076 -0.6770 0.0645 Uiso calc C56 H
H60 0.2473 -0.3896 -0.5535 0.0675 Uiso calc C57 H

loop_
_atom_site_aniso_label
_atom_site_aniso_U_11
_atom_site_aniso_U_22
_atom_site_aniso_U_33
_atom_site_aniso_U_12
_atom_site_aniso_U_13
_atom_site_aniso_U_23
_atom_site_aniso_type_symbol
N1 0.034(2) 0.031(2) 0.027(2) -0.011(1) -0.011(1) 0.001(1) n
C1 0.034(2) 0.042(2) 0.036(2) -0.011(2) -0.015(2) -0.007(2) C
C2 0.029(2) 0.035(2) 0.042(3) -0.013(2) -0.007(2) -0.010(2) C
C3 0.033(2) 0.031(2) 0.038(3) -0.011(2) -0.004(2) 0.001(2) C
C4 0.023(2) 0.032(2) 0.029(2) -0.006(2) -0.007(2) 0.002(2) C
C5 0.021(2) 0.025(2) 0.022(2) -0.006(1) -0.004(1) -0.002(2) C
C6 0.031(2) 0.024(2) 0.027(2) -0.007(2) -0.011(2) 0.003(2) C
N2 0.028(2) 0.023(2) 0.022(2) -0.008(1) -0.009(1) 0.001(1) n
N3 0.031(2) 0.022(2) 0.020(2) -0.010(1) -0.007(1) 0.003(1) n
C7 0.046(2) 0.027(2) 0.024(2) -0.016(2) -0.011(2) 0.005(2) C
C8 0.022(2) 0.023(2) 0.023(2) -0.004(1) -0.007(1) -0.000(2) C
N4 0.027(2) 0.022(2) 0.025(2) -0.009(1) -0.008(1) 0.002(1) n
C9 0.025(2) 0.021(2) 0.023(2) -0.008(1) -0.008(1) 0.001(2) C
C10 0.023(2) 0.020(2) 0.029(2) -0.007(1) -0.010(1) 0.002(2) C
C11 0.024(2) 0.026(2) 0.024(2) -0.008(1) -0.007(1) 0.002(2) C
C12 0.023(2) 0.024(2) 0.029(2) -0.008(1) -0.007(2) 0.002(2) C
C13 0.021(2) 0.024(2) 0.033(2) -0.008(1) -0.010(1) 0.001(2) C
C14 0.032(2) 0.024(2) 0.029(2) -0.009(2) -0.014(1) 0.000(2) C
C15 0.031(2) 0.024(2) 0.027(2) -0.013(1) -0.009(2) 0.005(2) C
O1 0.040(1) 0.042(2) 0.034(2) -0.028(1) -0.012(1) 0.009(1) O
C16 0.039(2) 0.027(2) 0.031(2) -0.009(2) -0.008(2) 0.004(2) C
O2 0.033(1) 0.030(1) 0.039(2) -0.016(1) -0.014(1) 0.001(1) O
C17 0.048(3) 0.029(2) 0.061(3) -0.014(2) -0.014(2) -0.003(2) C
O3 0.055(2) 0.049(2) 0.028(2) -0.029(1) -0.016(1) 0.002(1) O
C18 0.068(3) 0.055(3) 0.024(2) -0.028(2) 0.001(2) -0.007(2) C
N5 0.023(1) 0.023(2) 0.023(2) -0.009(1) -0.007(1) 0.002(1) n
C19 0.023(2) 0.021(2) 0.023(2) -0.005(1) -0.007(1) 0.002(2) C
C20 0.025(2) 0.021(2) 0.024(2) -0.010(1) -0.006(1) -0.001(2) C
N6 0.029(2) 0.026(2) 0.021(2) -0.014(1) -0.008(1) 0.002(1) n
C21 0.041(2) 0.031(2) 0.022(2) -0.019(2) -0.008(2) 0.003(2) C
N7 0.026(2) 0.019(1) 0.025(2) -0.007(1) -0.007(1) 0.003(1) n
C22 0.026(2) 0.025(2) 0.022(2) -0.008(2) -0.007(1) 0.003(2) C
C23 0.018(2) 0.025(2) 0.024(2) -0.005(1) -0.003(1) 0.004(2) C
N8 0.026(2) 0.020(1) 0.023(2) -0.006(1) -0.003(1) 0.005(1) n
C24 0.024(2) 0.017(2) 0.022(2) -0.002(1) -0.002(2) 0.000(2) C
C25 0.030(2) 0.018(2) 0.022(2) -0.005(1) -0.007(2) 0.002(1) C
C26 0.038(2) 0.026(2) 0.029(2) -0.013(2) -0.010(2) 0.004(2) C
C27 0.039(2) 0.037(2) 0.032(2) -0.014(2) -0.016(2) 0.014(2) C
C28 0.047(2) 0.040(2) 0.038(2) -0.022(2) -0.017(2) 0.022(2) C
C29 0.041(2) 0.029(2) 0.041(2) -0.019(2) -0.012(2) 0.011(2) C
C30 0.033(2) 0.025(2) 0.031(2) -0.010(2) -0.010(2) 0.007(2) C
O4 0.051(2) 0.049(2) 0.052(2) -0.023(1) -0.031(1) 0.030(2) O
C31 0.053(3) 0.076(4) 0.065(3) -0.027(3) -0.037(2) 0.032(3) C
O5 0.092(2) 0.072(2) 0.065(2) -0.053(2) -0.046(2) 0.052(2) O
C32 0.065(4) 0.047(3) 0.133(6) -0.016(3) -0.024(4) 0.057(3) C
O6 0.050(2) 0.047(2) 0.064(2) -0.030(1) -0.023(2) 0.031(2) O
C33 0.037(2) 0.048(3) 0.074(4) -0.021(2) -0.017(2) 0.021(3) C
N9 0.027(2) 0.021(2) 0.026(2) -0.006(1) -0.008(1) 0.006(1) n
C34 0.022(2) 0.022(2) 0.023(2) -0.003(1) -0.004(1) 0.001(2) C
C35 0.026(2) 0.023(2) 0.024(2) -0.008(1) -0.006(2) 0.008(2) C
C36 0.027(2) 0.023(2) 0.026(2) -0.008(2) -0.007(2) 0.002(2) C
N10 0.019(1) 0.028(2) 0.024(2) -0.005(1) -0.005(1) 0.001(1) n
N11 0.030(2) 0.023(2) 0.028(2) -0.009(1) -0.014(1) 0.003(1) n
C37 0.036(2) 0.025(2) 0.034(2) -0.004(2) -0.015(2) -0.000(2) C
C38 0.019(2) 0.028(2) 0.024(2) -0.007(2) -0.004(1) 0.001(2) C
N12 0.026(2) 0.026(2) 0.025(2) -0.008(1) -0.008(1) 0.003(1) n
C39 0.015(2) 0.032(2) 0.022(2) -0.004(2) -0.004(1) -0.001(2) C
C40 0.023(2) 0.033(2) 0.022(2) -0.007(2) -0.007(1) 0.002(2) C
C41 0.030(2) 0.028(2) 0.025(2) -0.005(2) -0.008(2) -0.002(2) C
C42 0.027(2) 0.034(2) 0.026(2) -0.002(2) -0.010(2) 0.000(2) C
C43 0.022(2) 0.040(2) 0.028(2) -0.007(2) -0.008(2) -0.004(2) C
C44 0.036(2) 0.035(2) 0.035(2) -0.014(2) -0.013(2) -0.001(2) C
C45 0.038(2) 0.027(2) 0.035(2) -0.007(2) -0.016(2) 0.005(2) C
O7 0.053(2) 0.035(2) 0.039(2) -0.005(1) -0.029(1) 0.004(1) O
C46 0.061(3) 0.034(2) 0.035(2) -0.006(2) -0.023(2) 0.008(2) C
O8 0.032(2) 0.046(2) 0.036(2) -0.007(1) -0.015(1) -0.004(1) O
C47 0.058(3) 0.051(3) 0.048(3) -0.003(3) -0.027(2) -0.007(3) C
O9 0.065(2) 0.034(2) 0.064(2) -0.016(2) -0.039(1) 0.008(2) O
C48 0.108(4) 0.035(3) 0.098(4) -0.018(3) -0.061(3) 0.007(3) C
N13 0.024(2) 0.027(2) 0.026(2) -0.004(1) -0.009(1) 0.002(1) n
C49 0.018(2) 0.025(2) 0.026(2) -0.001(2) -0.003(2) 0.000(2) C
C50 0.027(2) 0.026(2) 0.024(2) -0.006(2) -0.005(2) 0.000(2) C
N14 0.030(2) 0.025(2) 0.028(2) -0.006(1) -0.013(1) 0.006(1) n
C51 0.044(2) 0.032(2) 0.035(2) -0.012(2) -0.019(2) 0.007(2) C
N15 0.024(2) 0.025(2) 0.031(2) -0.003(1) -0.009(1) -0.003(1) n
C52 0.031(2) 0.033(2) 0.034(2) -0.009(2) -0.011(2) 0.004(2) C
C53 0.026(2) 0.032(2) 0.033(2) -0.009(2) -0.007(2) -0.002(2) C
C54 0.028(2) 0.035(2) 0.040(3) -0.006(2) -0.010(2) 0.001(2) C
C55 0.028(2) 0.061(3) 0.040(3) 0.005(2) -0.010(2) -0.003(3) C
C56 0.039(3) 0.059(3) 0.050(3) -0.000(2) -0.018(2) -0.018(3) C
C57 0.053(3) 0.047(3) 0.065(3) -0.018(2) -0.023(2) -0.013(3) C
N16 0.048(2) 0.036(2) 0.054(3) -0.019(2) -0.017(2) -0.001(2) n
O10 0.062(4) 0.110(5) 0.25(1) -0.021(4) -0.002(5) -0.034(6) O
C58 0.068(5) 0.066(5) 0.130(8) 0.002(4) -0.010(5) -0.000(5) C
C59 0.062(3) 0.090(5) 0.082(4) -0.021(3) -0.034(3) -0.010(4) C
CL1 0.112(1) 0.273(4) 0.101(2) -0.093(2) -0.057(1) 0.053(2) Cl
CL2 0.079(1) 0.077(1) 0.090(1) -0.0188(9) -0.0254(9) -0.015(1) Cl
CL3 0.142(1) 0.121(2) 0.202(2) 0.053(1) -0.120(1) -0.095(1) Cl
C60 0.061(3) 0.038(3) 0.029(2) -0.009(2) -0.005(2) 0.000(2) C
CL4 0.0690(9) 0.096(1) 0.0320(6) -0.0318(8) -0.0136(6) 0.0001(7) Cl
CL5 0.0760(9) 0.0358(6) 0.0464(7) -0.0041(6) -0.0235(6) 0.0009(6) Cl
CL6 0.065(1) 0.087(1) 0.0399(8) 0.0109(9) -0.0109(7) 0.0080(8) Cl

loop_
_atom_type_symbol
_atom_type_scat_dispersion_real
_atom_type_scat_dispersion_imag
_atom_type_scat_source
C 0.002 0.002 International_Tables_Vol_IV_Table_2.3.1
H 0.000 0.000 International_Tables_Vol_IV_Table_2.3.1
Cl 0.132 0.159 International_Tables_Vol_IV_Table_2.3.1
N 0.004 0.003 International_Tables_Vol_IV_Table_2.3.1
O 0.008 0.006 International_Tables_Vol_IV_Table_2.3.1

loop_
_geom_angle_atom_site_label_1
_geom_angle_atom_site_label_2
_geom_angle_atom_site_label_3
_geom_angle
C1 N1 C5 117.8(4)
N1 C1 C2 122.8(5)
C1 C2 C3 118.9(5)
C2 C3 C4 119.7(5)
C3 C4 C5 118.4(5)
N1 C5 C4 122.4(4)
N1 C5 C6 114.4(4)
C4 C5 C6 123.2(4)
C5 C6 N2 121.8(4)
C6 N2 N3 119.6(4)
N2 N3 C7 121.2(4)
N2 N3 C8 116.6(4)
C7 N3 C8 122.2(4)
N3 C8 N4 115.8(4)
N3 C8 C20 120.8(4)
N4 C8 C20 123.4(4)
C8 N4 C9 115.1(4)
N4 C9 C10 117.0(4)
N4 C9 N5 127.5(4)
C10 C9 N5 115.5(4)
C9 C10 C11 120.1(4)
C9 C10 C15 119.1(4)
C11 C10 C15 120.8(4)
C10 C11 C12 119.2(4)
C11 C12 C13 120.2(4)
C11 C12 O1 124.9(4)
C13 C12 O1 114.9(4)
C12 C13 C14 120.2(4)
C12 C13 O2 120.2(4)
C14 C13 O2 119.7(4)
C13 C14 C15 119.6(4)
C13 C14 O3 115.2(4)
C15 C14 O3 125.2(4)
C10 C15 C14 120.0(4)
C12 O1 C16 117.2(4)
C13 O2 C17 112.4(4)
C14 O3 C18 117.3(4)
C9 N5 C19 115.7(4)
N5 C19 C20 122.9(4)
N5 C19 N6 115.5(4)
C20 C19 N6 121.6(4)
C8 C20 C19 115.3(4)
C19 N6 C21 122.2(4)
C19 N6 N7 116.1(4)
C21 N6 N7 121.6(4)
N6 N7 C22 118.8(4)
N7 C22 C23 118.9(4)
C22 C23 N8 114.0(4)
C22 C23 C35 123.7(4)
N8 C23 C35 122.2(4)
C23 N8 C24 116.1(4)
N8 C24 C25 116.8(4)
N8 C24 N9 126.7(4)
C25 C24 N9 116.5(4)
C24 C25 C26 119.6(4)
C24 C25 C30 119.7(4)
C26 C25 C30 120.7(4)
C25 C26 C27 119.5(5)
C26 C27 C28 120.1(5)
C26 C27 O4 124.7(5)
C28 C27 O4 115.2(4)
C27 C28 C29 119.6(5)
C27 C28 O5 120.0(5)
C29 C28 O5 120.4(5)
C28 C29 C30 120.5(5)
C28 C29 O6 115.2(4)
C30 C29 O6 124.3(5)
C25 C30 C29 119.5(5)
C27 O4 C31 117.1(4)
C28 O5 C32 115.4(6)
C29 O6 C33 117.5(4)
C24 N9 C34 116.3(4)
N9 C34 C35 121.6(4)
N9 C34 C36 114.5(4)
C35 C34 C36 123.9(4)
C23 C35 C34 117.1(4)
C34 C36 N10 119.3(4)
C36 N10 N11 117.7(4)
N10 N11 C37 121.5(4)
N10 N11 C38 116.4(4)
C37 N11 C38 121.9(4)
N11 C38 N12 115.7(4)
N11 C38 C50 121.0(4)
N12 C38 C50 123.3(4)
C38 N12 C39 116.1(4)
N12 C39 C40 115.2(4)
N12 C39 N13 126.5(4)
C40 C39 N13 118.2(4)
C39 C40 C41 120.6(4)
C39 C40 C45 119.1(4)
C41 C40 C45 120.2(4)
C40 C41 C42 119.3(5)
C41 C42 C43 120.7(4)
C41 C42 O7 124.8(5)
C43 C42 O7 114.5(4)
C42 C43 C44 119.6(4)
C42 C43 O8 120.2(5)
C44 C43 O8 120.1(5)
C43 C44 C45 119.6(5)
C43 C44 O9 115.6(5)
C45 C44 O9 124.8(5)
C40 C45 C44 120.4(5)
C42 O7 C46 117.2(4)
C43 O8 C47 113.7(4)
C44 O9 C48 117.1(5)
C39 N13 C49 116.1(4)
N13 C49 C50 122.6(4)
N13 C49 N14 116.7(4)
C50 C49 N14 120.7(4)
C38 C50 C49 115.1(4)
C49 N14 C51 123.5(4)
C49 N14 N15 115.3(4)
C51 N14 N15 121.0(4)
N14 N15 C52 119.2(4)
N15 C52 C53 118.8(5)
C52 C53 C54 122.6(5)
C52 C53 N16 114.3(5)
C54 C53 N16 123.1(5)
C53 C54 C55 118.3(5)
C54 C55 C56 119.8(6)
C55 C56 C57 117.9(6)
C56 C57 N16 124.0(6)
C53 N16 C57 116.8(5)
CL1 C59 CL2 108.4(5)
CL1 C59 CL3 111.4(5)
CL2 C59 CL3 109.1(5)
CL4 C60 CL5 109.6(3)
CL4 C60 CL6 110.0(4)
CL5 C60 CL6 109.9(4)

loop_
_geom_bond_atom_site_label_1
_geom_bond_atom_site_label_2
_geom_bond_distance
N1 C1 1.338(7)
N1 C5 1.351(6)
C1 C2 1.385(8)
C2 C3 1.366(8)
C3 C4 1.383(7)
C4 C5 1.388(7)
C5 C6 1.456(7)
C6 N2 1.277(6)
N2 N3 1.354(5)
N3 C7 1.456(6)
N3 C8 1.387(6)
C8 N4 1.350(6)
C8 C20 1.386(6)
N4 C9 1.334(6)
C9 C10 1.503(6)
C9 N5 1.329(6)
C10 C11 1.403(6)
C10 C15 1.379(7)
C11 C12 1.387(6)
C12 C13 1.393(7)
C12 O1 1.366(6)
C13 C14 1.398(7)
C13 O2 1.382(6)
C14 C15 1.392(7)
C14 O3 1.366(6)
O1 C16 1.423(6)
O2 C17 1.438(7)
O3 C18 1.417(7)
N5 C19 1.343(6)
C19 C20 1.395(6)
C19 N6 1.393(6)
N6 C21 1.444(6)
N6 N7 1.358(5)
N7 C22 1.283(6)
C22 C23 1.470(7)
C23 N8 1.346(6)
C23 C35 1.383(7)
N8 C24 1.335(6)
C24 C25 1.496(6)
C24 N9 1.331(6)
C25 C26 1.392(7)
C25 C30 1.379(7)
C26 C27 1.391(7)
C27 C28 1.397(8)
C27 O4 1.366(6)
C28 C29 1.383(8)
C28 O5 1.372(6)
C29 C30 1.394(7)
C29 O6 1.377(6)
O4 C31 1.415(8)
O5 C32 1.42(1)
O6 C33 1.428(8)
N9 C34 1.357(6)
C34 C35 1.386(6)
C34 C36 1.472(7)
C36 N10 1.284(6)
N10 N11 1.360(5)
N11 C37 1.460(6)
N11 C38 1.395(6)
C38 N12 1.332(6)
C38 C50 1.389(7)
N12 C39 1.338(6)
C39 C40 1.498(6)
C39 N13 1.325(6)
C40 C41 1.393(7)
C40 C45 1.395(7)
C41 C42 1.401(7)
C42 C43 1.386(7)
C42 O7 1.366(6)
C43 C44 1.407(7)
C43 O8 1.378(6)
C44 C45 1.390(7)
C44 O9 1.361(6)
O7 C46 1.422(7)
O8 C47 1.424(8)
O9 C48 1.421(8)
N13 C49 1.348(6)
C49 C50 1.395(6)
C49 N14 1.389(6)
N14 C51 1.451(6)
N14 N15 1.367(6)
N15 C52 1.272(6)
C52 C53 1.480(7)
C53 C54 1.392(7)
C53 N16 1.343(7)
C54 C55 1.367(8)
C55 C56 1.38(1)
C56 C57 1.37(1)
C57 N16 1.339(8)
O10 C58 1.40(1)
C59 CL1 1.75(1)
C59 CL2 1.760(9)
C59 CL3 1.75(1)
C60 CL4 1.756(6)
C60 CL5 1.767(6)
C60 CL6 1.761(7)
